data_2300117
loop_
_publ_author_name
'Pujol, M. C.'
'Mateos, X.'
'Aznar, A.'
'Solans, X.'
'Suri\~nach, S.'
'Massons, J.'
'D\'iaz, F.'
'Aguil\'o, M.'

_publ_section_title
;
 Structural redetermination, thermal expansion and refractive indices
 of KLu(WO~4~)~2~
;
_journal_coeditor_code KS5080
_journal_issue 2
_journal_name_full 'Journal of Applied Crystallography'
_journal_page_first 230
_journal_page_last 236
_journal_paper_doi 10.1107/S0021889806004328
_journal_volume 39
_journal_year 2006
_chemical_formula_moiety 'Lu O8 W2, K'
_chemical_formula_sum 'K Lu O8 W2'
_chemical_formula_weight 709.77
_chemical_name_systematic
;
 ?
;
_space_group_IT_number 15
_symmetry_cell_setting monoclinic
_symmetry_space_group_name_Hall '-C 2yc'
_symmetry_space_group_name_H-M 'C 1 2/c 1'
_atom_sites_solution_primary direct
_atom_sites_solution_secondary difmap
_audit_creation_method SHELXL-97
_cell_angle_alpha 90.00
_cell_angle_beta 130.68(4)
_cell_angle_gamma 90.00
_cell_formula_units_Z 4
_cell_length_a 10.576(7)
_cell_length_b 10.214(7)
_cell_length_c 7.487(2)
_cell_measurement_reflns_used 25
_cell_measurement_temperature 293(2)
_cell_measurement_theta_max 21
_cell_measurement_theta_min 9
_cell_volume 613.3(7)
_computing_cell_refinement CAD-4/PC
_computing_data_collection 'CAD-4/PC (Kretschmar, 1996)'
_computing_data_reduction 'CFEO (Solans, 1978)'
_computing_molecular_graphics 'ORTEP3.2 (Brueggemann & Schmid, 1990)'
_computing_publication_material 'PLATON (Spek, 1990)'
_computing_structure_refinement 'SHELXL97 (Sheldrick, 1997)'
_computing_structure_solution 'SHELXS97 (Sheldrick, 1997)'
_diffrn_ambient_temperature 293(2)
_diffrn_measured_fraction_theta_full 1.000
_diffrn_measured_fraction_theta_max 1.000
_diffrn_measurement_device_type 'Enraf-Nonius CAD4 diffractometer'
_diffrn_measurement_method \w/2\q
_diffrn_radiation_monochromator graphite
_diffrn_radiation_source 'fine-focus sealed tube'
_diffrn_radiation_type MoK\a
_diffrn_radiation_wavelength 0.71073
_diffrn_reflns_av_R_equivalents 0.0343
_diffrn_reflns_av_sigmaI/netI 0.2751
_diffrn_reflns_limit_h_max 11
_diffrn_reflns_limit_h_min -14
_diffrn_reflns_limit_k_max 14
_diffrn_reflns_limit_k_min 0
_diffrn_reflns_limit_l_max 10
_diffrn_reflns_limit_l_min 0
_diffrn_reflns_number 1875
_diffrn_reflns_theta_full 29.97
_diffrn_reflns_theta_max 29.97
_diffrn_reflns_theta_min 3.23
_diffrn_standards_decay_% 0
_diffrn_standards_interval_time '120 min.'
_diffrn_standards_number 3
_exptl_absorpt_coefficient_mu 54.071
_exptl_absorpt_correction_T_max 0.264
_exptl_absorpt_correction_T_min 0.242
_exptl_absorpt_correction_type sphere
_exptl_crystal_colour colourless
_exptl_crystal_density_diffrn 7.686
_exptl_crystal_density_method 'not measured'
_exptl_crystal_description sphere
_exptl_crystal_F_000 1208
_exptl_crystal_size_max 0.2
_exptl_crystal_size_mid 0.2
_exptl_crystal_size_min 0.2
_refine_diff_density_max 0.766
_refine_diff_density_min -0.673
_refine_ls_extinction_method none
_refine_ls_goodness_of_fit_ref 1.209
_refine_ls_matrix_type full
_refine_ls_number_parameters 56
_refine_ls_number_reflns 899
_refine_ls_number_restraints 0
_refine_ls_restrained_S_all 1.209
_refine_ls_R_factor_all 0.0470
_refine_ls_R_factor_gt 0.0356
_refine_ls_shift/su_max 0.002
_refine_ls_shift/su_mean 0.000
_refine_ls_structure_factor_coef Fsqd
_refine_ls_weighting_details 'calc w=1/[\s^2^(Fo^2^)+(0.0275P)^2^+0.0000P] where P=(Fo^2^+2Fc^2^)/3'
_refine_ls_weighting_scheme calc
_refine_ls_wR_factor_gt 0.0824
_refine_ls_wR_factor_ref 0.0828
_reflns_number_gt 664
_reflns_number_total 899
_reflns_threshold_expression >2sigma(I)
_cod_data_source_file ks5080.cif
_cod_data_source_block I
_cod_depositor_comments
;
The following automatic conversions were performed:

'_exptl_absorpt_correction_type' tag value 'spherical' was replaced
with 'sphere' value.

Automatic conversion script
Id: cif_fix_values 1646 2011-03-28 12:23:43Z adriana 
;
_cod_original_cell_volume 613.3(6)
_cod_original_sg_symbol_H-M 'C 2/c'
_cod_database_code 2300117

loop_
_symmetry_equiv_pos_as_xyz
'x, y, z'
'x, -y, z+1/2'
'x+1/2, y+1/2, z'
'x+1/2, -y+1/2, z+1/2'
'-x, -y, -z'
'-x, y, -z-1/2'
'-x+1/2, -y+1/2, -z'
'-x+1/2, y+1/2, -z-1/2'

loop_
_atom_site_type_symbol
_atom_site_label
_atom_site_fract_x
_atom_site_fract_y
_atom_site_fract_z
_atom_site_U_iso_or_equiv
_atom_site_adp_type
_atom_site_calc_flag
_atom_site_refinement_flags
_atom_site_occupancy
_atom_site_disorder_assembly
_atom_site_disorder_group
W W1 0.19691(3) 0.00005(2) 0.73532(5) 0.01801(16) Uani d . 1 . .
Lu Lu 0.0000 0.72841(3) 0.2500 0.01989(19) Uani d S 1 . .
K K 0.5000 0.2027(3) 0.7500 0.0249(6) Uani d S 1 . .
O O1 0.3768(7) -0.0828(7) 0.8121(13) 0.0462(16) Uani d . 1 . .
O O2 0.0239(7) -0.1070(6) 0.4722(11) 0.0334(12) Uani d . 1 . .
O O3 0.2835(7) 0.1522(6) 0.8784(13) 0.0418(16) Uani d . 1 . .
O O4 0.2003(6) -0.0749(8) 0.9536(12) 0.0402(14) Uani d . 1 . .

loop_
_atom_site_aniso_label
_atom_site_aniso_U_11
_atom_site_aniso_U_22
_atom_site_aniso_U_33
_atom_site_aniso_U_12
_atom_site_aniso_U_13
_atom_site_aniso_U_23
W1 0.01930(19) 0.0183(2) 0.0168(3) -0.00007(7) 0.0119(2) -0.00015(10)
Lu 0.0213(2) 0.0194(2) 0.0196(3) 0.000 0.0136(2) 0.000
K 0.0237(8) 0.0325(8) 0.0218(15) 0.000 0.0162(9) 0.000
O1 0.040(2) 0.049(3) 0.053(4) -0.004(3) 0.032(3) 0.003(4)
O2 0.041(2) 0.031(2) 0.032(3) -0.004(2) 0.026(2) -0.002(3)
O3 0.042(2) 0.040(3) 0.039(4) 0.002(3) 0.025(2) 0.005(4)
O4 0.043(2) 0.041(3) 0.033(3) 0.003(3) 0.023(3) 0.000(4)

loop_
_atom_type_symbol
_atom_type_description
_atom_type_scat_dispersion_real
_atom_type_scat_dispersion_imag
_atom_type_scat_source
K K 0.2009 0.2494 'International Tables Vol C Tables 4.2.6.8 and 6.1.1.4'
Lu Lu -0.4720 5.8584 'International Tables Vol C Tables 4.2.6.8 and 6.1.1.4'
O O 0.0106 0.0060 'International Tables Vol C Tables 4.2.6.8 and 6.1.1.4'
W W -0.8490 6.8722 'International Tables Vol C Tables 4.2.6.8 and 6.1.1.4'

loop_
_geom_angle_atom_site_label_1
_geom_angle_atom_site_label_2
_geom_angle_atom_site_label_3
_geom_angle_site_symmetry_1
_geom_angle_site_symmetry_3
_geom_angle
_geom_angle_publ_flag
O3 W1 O4 . . 97.4(3) ?
O3 W1 O1 . . 101.4(3) ?
O4 W1 O1 . . 96.9(3) ?
O3 W1 O2 . . 152.7(2) ?
O4 W1 O2 . . 97.6(3) ?
O1 W1 O2 . . 99.3(3) ?
O3 W1 O2 . 5_556 82.9(2) ?
O4 W1 O2 . 5_556 104.6(2) ?
O1 W1 O2 . 5_556 157.4(3) ?
O2 W1 O2 . 5_556 71.3(3) ?
O3 W1 O4 . 2_554 87.2(4) ?
O4 W1 O4 . 2_554 174.1(2) ?
O1 W1 O4 . 2_554 78.5(3) ?
O2 W1 O4 . 2_554 79.7(3) ?
O2 W1 O4 5_556 2_554 79.6(3) ?
O3 W1 Lu . 5_566 51.0(2) ?
O4 W1 Lu . 5_566 88.2(2) ?
O1 W1 Lu . 5_566 152.4(2) ?
O2 W1 Lu . 5_566 107.00(19) ?
O2 W1 Lu 5_556 5_566 37.74(18) ?
O4 W1 Lu 2_554 5_566 97.58(19) ?
O3 W1 K . 5_657 96.2(2) ?
O4 W1 K . 5_657 46.34(19) ?
O1 W1 K . 5_657 51.5(3) ?
O2 W1 K . 5_657 110.63(19) ?
O2 W1 K 5_556 5_657 150.7(2) ?
O4 W1 K 2_554 5_657 129.70(16) ?
Lu W1 K 5_566 5_657 123.07(4) ?
O3 W1 K . 3_445 141.1(3) ?
O4 W1 K . 3_445 45.6(2) ?
O1 W1 K . 3_445 95.9(2) ?
O2 W1 K . 3_445 52.6(2) ?
O2 W1 K 5_556 3_445 94.20(17) ?
O4 W1 K 2_554 3_445 130.63(18) ?
Lu W1 K 5_566 3_445 106.78(6) ?
K W1 K 5_657 3_445 68.24(5) ?
O3 W1 K . . 53.3(2) ?
O4 W1 K . . 134.64(19) ?
O1 W1 K . . 63.0(2) ?
O2 W1 K . . 124.4(2) ?
O2 W1 K 5_556 . 104.69(18) ?
O4 W1 K 2_554 . 46.39(15) ?
Lu W1 K 5_566 . 94.36(6) ?
K W1 K 5_657 . 97.83(7) ?
K W1 K 3_445 . 158.64(6) ?
O3 W1 K . 7_556 69.5(2) ?
O4 W1 K . 7_556 145.4(2) ?
O1 W1 K . 7_556 116.8(2) ?
O2 W1 K . 7_556 85.36(19) ?
O2 W1 K 5_556 7_556 43.69(19) ?
O4 W1 K 2_554 7_556 40.00(18) ?
Lu W1 K 5_566 7_556 58.35(4) ?
K W1 K 5_657 7_556 160.58(4) ?
K W1 K 3_445 7_556 131.12(5) ?
K W1 K . 7_556 63.25(5) ?
O1 Lu O1 4_454 7_556 95.7(4) ?
O1 Lu O2 4_454 1_565 98.3(3) ?
O1 Lu O2 7_556 1_565 148.7(2) ?
O1 Lu O2 4_454 6_566 148.7(2) ?
O1 Lu O2 7_556 6_566 98.3(3) ?
O2 Lu O2 1_565 6_566 83.9(3) ?
O1 Lu O3 4_454 3_454 76.6(3) ?
O1 Lu O3 7_556 3_454 77.1(2) ?
O2 Lu O3 1_565 3_454 133.5(2) ?
O2 Lu O3 6_566 3_454 79.4(2) ?
O1 Lu O3 4_454 8_557 77.1(2) ?
O1 Lu O3 7_556 8_557 76.6(3) ?
O2 Lu O3 1_565 8_557 79.4(2) ?
O2 Lu O3 6_566 8_557 133.5(2) ?
O3 Lu O3 3_454 8_557 140.4(3) ?
O1 Lu O3 4_454 2_564 151.1(2) ?
O1 Lu O3 7_556 2_564 73.5(2) ?
O2 Lu O3 1_565 2_564 80.8(2) ?
O2 Lu O3 6_566 2_564 60.24(19) ?
O3 Lu O3 3_454 2_564 124.7(3) ?
O3 Lu O3 8_557 2_564 74.3(3) ?
O1 Lu O3 4_454 5_566 73.5(2) ?
O1 Lu O3 7_556 5_566 151.1(2) ?
O2 Lu O3 1_565 5_566 60.24(19) ?
O2 Lu O3 6_566 5_566 80.8(2) ?
O3 Lu O3 3_454 5_566 74.3(3) ?
O3 Lu O3 8_557 5_566 124.7(3) ?
O3 Lu O3 2_564 5_566 127.7(3) ?
O1 Lu W1 4_454 2_564 167.9(2) ?
O1 Lu W1 7_556 2_564 94.68(18) ?
O2 Lu W1 1_565 2_564 69.61(17) ?
O2 Lu W1 6_566 2_564 34.30(14) ?
O3 Lu W1 3_454 2_564 111.87(18) ?
O3 Lu W1 8_557 2_564 99.33(17) ?
O3 Lu W1 2_564 2_564 29.77(14) ?
O3 Lu W1 5_566 2_564 99.89(15) ?
O1 Lu W1 4_454 5_566 94.68(18) ?
O1 Lu W1 7_556 5_566 167.9(2) ?
O2 Lu W1 1_565 5_566 34.30(14) ?
O2 Lu W1 6_566 5_566 69.61(17) ?
O3 Lu W1 3_454 5_566 99.33(17) ?
O3 Lu W1 8_557 5_566 111.87(18) ?
O3 Lu W1 2_564 5_566 99.89(15) ?
O3 Lu W1 5_566 5_566 29.77(14) ?
W1 Lu W1 2_564 5_566 75.71(5) ?
O1 Lu K 4_454 3_454 123.0(2) ?
O1 Lu K 7_556 3_454 50.3(2) ?
O2 Lu K 1_565 3_454 135.52(17) ?
O2 Lu K 6_566 3_454 52.46(18) ?
O3 Lu K 3_454 3_454 54.30(19) ?
O3 Lu K 8_557 3_454 122.41(19) ?
O3 Lu K 2_564 3_454 70.88(17) ?
O3 Lu K 5_566 3_454 112.91(17) ?
W1 Lu K 2_564 3_454 68.82(4) ?
W1 Lu K 5_566 3_454 118.16(4) ?
O1 Lu K 4_454 3_455 50.3(2) ?
O1 Lu K 7_556 3_455 123.0(2) ?
O2 Lu K 1_565 3_455 52.46(18) ?
O2 Lu K 6_566 3_455 135.52(17) ?
O3 Lu K 3_454 3_455 122.41(19) ?
O3 Lu K 8_557 3_455 54.30(19) ?
O3 Lu K 2_564 3_455 112.91(17) ?
O3 Lu K 5_566 3_455 70.88(17) ?
W1 Lu K 2_564 3_455 118.16(4) ?
W1 Lu K 5_566 3_455 68.82(4) ?
K Lu K 3_454 3_455 171.96(8) ?
O4 K O4 2_554 5_657 123.1(3) ?
O4 K O4 2_554 3 153.79(16) ?
O4 K O4 5_657 3 83.1(2) ?
O4 K O4 2_554 8_557 83.1(2) ?
O4 K O4 5_657 8_557 153.79(16) ?
O4 K O4 3 8_557 70.7(3) ?
O4 K O1 2_554 2_554 56.8(2) ?
O4 K O1 5_657 2_554 98.3(2) ?
O4 K O1 3 2_554 125.8(2) ?
O4 K O1 8_557 2_554 96.0(2) ?
O4 K O1 2_554 5_657 98.3(2) ?
O4 K O1 5_657 5_657 56.8(2) ?
O4 K O1 3 5_657 96.0(2) ?
O4 K O1 8_557 5_657 125.8(2) ?
O1 K O1 2_554 5_657 130.0(3) ?
O4 K O2 2_554 8_557 107.26(19) ?
O4 K O2 5_657 8_557 109.0(2) ?
O4 K O2 3 8_557 57.7(2) ?
O4 K O2 8_557 8_557 57.94(19) ?
O1 K O2 2_554 8_557 152.57(17) ?
O1 K O2 5_657 8_557 70.4(2) ?
O4 K O2 2_554 3 109.0(2) ?
O4 K O2 5_657 3 107.26(19) ?
O4 K O2 3 3 57.94(19) ?
O4 K O2 8_557 3 57.7(2) ?
O1 K O2 2_554 3 70.4(2) ?
O1 K O2 5_657 3 152.57(17) ?
O2 K O2 8_557 3 98.4(3) ?
O4 K O3 2_554 6_657 112.0(2) ?
O4 K O3 5_657 6_657 57.6(2) ?
O4 K O3 3 6_657 81.4(2) ?
O4 K O3 8_557 6_657 115.1(2) ?
O1 K O3 2_554 6_657 56.46(15) ?
O1 K O3 5_657 6_657 114.18(19) ?
O2 K O3 8_557 6_657 138.94(17) ?
O2 K O3 3 6_657 57.77(17) ?
O4 K O3 2_554 . 57.6(2) ?
O4 K O3 5_657 . 112.0(2) ?
O4 K O3 3 . 115.1(2) ?
O4 K O3 8_557 . 81.4(2) ?
O1 K O3 2_554 . 114.2(2) ?
O1 K O3 5_657 . 56.46(15) ?
O2 K O3 8_557 . 57.77(17) ?
O2 K O3 3 . 138.94(17) ?
O3 K O3 6_657 . 160.6(3) ?
O4 K O1 2_554 . 49.3(2) ?
O4 K O1 5_657 . 79.8(2) ?
O4 K O1 3 . 149.3(2) ?
O4 K O1 8_557 . 124.09(17) ?
O1 K O1 2_554 . 81.97(14) ?
O1 K O1 5_657 . 53.3(2) ?
O2 K O1 8_557 . 104.71(19) ?
O2 K O1 3 . 152.15(18) ?
O3 K O1 6_657 . 109.67(18) ?
O3 K O1 . . 50.88(19) ?
O4 K O1 2_554 6_657 79.8(2) ?
O4 K O1 5_657 6_657 49.3(2) ?
O4 K O1 3 6_657 124.09(17) ?
O4 K O1 8_557 6_657 149.3(2) ?
O1 K O1 2_554 6_657 53.3(2) ?
O1 K O1 5_657 6_657 81.97(14) ?
O2 K O1 8_557 6_657 152.15(18) ?
O2 K O1 3 6_657 104.71(19) ?
O3 K O1 6_657 6_657 50.88(19) ?
O3 K O1 . 6_657 109.67(18) ?
O1 K O1 . 6_657 58.8(3) ?
W1 O1 Lu . 7_556 153.1(4) ?
W1 O1 K . 5_657 99.3(3) ?
Lu O1 K 7_556 5_657 93.5(3) ?
W1 O1 K . . 88.4(3) ?
Lu O1 K 7_556 . 102.7(2) ?
K O1 K 5_657 . 126.7(2) ?
W1 O2 W1 . 5_556 108.7(3) ?
W1 O2 Lu . 1_545 138.5(3) ?
W1 O2 Lu 5_556 1_545 108.0(3) ?
W1 O2 K . 3_445 96.5(3) ?
W1 O2 K 5_556 3_445 107.4(2) ?
Lu O2 K 1_545 3_445 90.5(2) ?
W1 O3 Lu . 3_546 138.2(3) ?
W1 O3 Lu . 5_566 99.3(2) ?
Lu O3 Lu 3_546 5_566 105.7(3) ?
W1 O3 K . . 99.0(3) ?
Lu O3 K 3_546 . 87.95(19) ?
Lu O3 K 5_566 . 133.1(2) ?
W1 O4 W1 . 2 134.8(4) ?
W1 O4 K . 5_657 105.5(3) ?
W1 O4 K 2 5_657 96.8(2) ?
W1 O4 K . 3_445 107.1(3) ?
W1 O4 K 2 3_445 108.5(3) ?
K O4 K 5_657 3_445 96.9(2) ?

loop_
_geom_bond_atom_site_label_1
_geom_bond_atom_site_label_2
_geom_bond_site_symmetry_2
_geom_bond_distance
_geom_bond_publ_flag
W1 O3 . 1.767(7) ?
W1 O4 . 1.784(8) ?
W1 O1 . 1.801(6) ?
W1 O2 . 1.930(6) ?
W1 O2 5_556 2.081(6) ?
W1 O4 2_554 2.265(8) ?
W1 Lu 5_566 3.5128(18) ?
W1 K 5_657 3.648(3) ?
W1 K 3_445 3.725(3) ?
W1 K . 3.756(2) ?
W1 K 7_556 4.110(3) ?
Lu O1 4_454 2.217(7) ?
Lu O1 7_556 2.217(7) ?
Lu O2 1_565 2.260(7) ?
Lu O2 6_566 2.260(7) ?
Lu O3 3_454 2.299(7) ?
Lu O3 8_557 2.299(7) ?
Lu O3 2_564 2.765(6) ?
Lu O3 5_566 2.765(6) ?
Lu W1 2_564 3.5128(18) ?
Lu W1 5_566 3.5128(18) ?
Lu K 3_454 3.7527(10) ?
Lu K 3_455 3.7527(10) ?
K O4 2_554 2.739(6) ?
K O4 5_657 2.739(6) ?
K O4 3 2.786(8) ?
K O4 8_557 2.786(8) ?
K O1 2_554 2.894(8) ?
K O1 5_657 2.894(8) ?
K O2 8_557 2.976(7) ?
K O2 3 2.976(7) ?
K O3 6_657 3.050(8) ?
K O3 . 3.050(8) ?
K O1 . 3.348(7) ?
K O1 6_657 3.348(7) ?
O1 Lu 7_556 2.217(7) ?
O1 K 5_657 2.894(8) ?
O2 W1 5_556 2.081(6) ?
O2 Lu 1_545 2.260(7) ?
O2 K 3_445 2.976(7) ?
O3 Lu 3_546 2.299(7) ?
O3 Lu 5_566 2.765(6) ?
O4 W1 2 2.265(8) ?
O4 K 5_657 2.739(6) ?
O4 K 3_445 2.786(8) ?
